data_4071668
loop_
_publ_author_name
'Beweries, Torsten'
'Burlakov, Vladimir V.'
'Peitz, Stephan'
'Arndt, Perdita'
'Baumann, Wolfgang'
'Spannenberg, Anke'
'Rosenthal, Uwe'

_publ_section_title
;
 Synthesis and Reactions of Cp*2Hf(\h2-PhC2SiMe3) with Water and Carbon
 Dioxide&#x2020;
;
_journal_issue 15
_journal_name_full Organometallics
_journal_page_first 3954
_journal_paper_doi 10.1021/om8003064
_journal_volume 27
_journal_year 2008
_chemical_formula_sum 'C31 H46 O Si Ti'
_chemical_formula_weight 510.67
_chemical_name_systematic
; 
 ? 
;
_space_group_IT_number 2
_symmetry_cell_setting triclinic
_symmetry_space_group_name_Hall '-P 1'
_symmetry_space_group_name_H-M 'P -1'
_atom_sites_solution_hydrogens geom
_atom_sites_solution_primary direct
_atom_sites_solution_secondary difmap
_audit_creation_method SHELXL-97
_cell_angle_alpha 93.569(3)
_cell_angle_beta 104.347(3)
_cell_angle_gamma 107.040(3)
_cell_formula_units_Z 2
_cell_length_a 9.1336(4)
_cell_length_b 10.3287(4)
_cell_length_c 16.5723(7)
_cell_measurement_reflns_used 7648
_cell_measurement_temperature 200(2)
_cell_measurement_theta_max 29.70
_cell_measurement_theta_min 2.02
_cell_volume 1432.72(11)
_computing_data_collection STOE-X-AREA
_computing_molecular_graphics XP
_computing_structure_refinement 'SHELXL-97 (Sheldrick, 1997)'
_computing_structure_solution 'SHELXS-97 (Sheldrick, 1990)'
_diffrn_ambient_temperature 200(2)
_diffrn_measured_fraction_theta_full 1.000
_diffrn_measured_fraction_theta_max 1.000
_diffrn_measurement_device_type 'STOE-IPDS II'
_diffrn_radiation_monochromator graphite
_diffrn_radiation_source 'fine-focus sealed tube'
_diffrn_radiation_type MoK\a
_diffrn_radiation_wavelength 0.71073
_diffrn_reflns_av_R_equivalents 0.0304
_diffrn_reflns_av_sigmaI/netI 0.0323
_diffrn_reflns_limit_h_max 11
_diffrn_reflns_limit_h_min -11
_diffrn_reflns_limit_k_max 12
_diffrn_reflns_limit_k_min -12
_diffrn_reflns_limit_l_max 20
_diffrn_reflns_limit_l_min -20
_diffrn_reflns_number 21698
_diffrn_reflns_theta_full 26.50
_diffrn_reflns_theta_max 26.50
_diffrn_reflns_theta_min 2.08
_exptl_absorpt_coefficient_mu 0.361
_exptl_absorpt_correction_type none
_exptl_crystal_colour yellow
_exptl_crystal_density_diffrn 1.184
_exptl_crystal_density_method 'not measured'
_exptl_crystal_description prism
_exptl_crystal_F_000 552
_exptl_crystal_size_max 0.50
_exptl_crystal_size_mid 0.45
_exptl_crystal_size_min 0.20
_refine_diff_density_max 0.313
_refine_diff_density_min -0.251
_refine_diff_density_rms 0.046
_refine_ls_extinction_method none
_refine_ls_goodness_of_fit_ref 0.958
_refine_ls_hydrogen_treatment mixed
_refine_ls_matrix_type full
_refine_ls_number_parameters 328
_refine_ls_number_reflns 5936
_refine_ls_number_restraints 1
_refine_ls_restrained_S_all 0.958
_refine_ls_R_factor_all 0.0410
_refine_ls_R_factor_gt 0.0310
_refine_ls_shift/su_max 0.001
_refine_ls_shift/su_mean 0.000
_refine_ls_structure_factor_coef Fsqd
_refine_ls_weighting_details 'calc w=1/[\s^2^(Fo^2^)+(0.0600P)^2^+0.0000P] where P=(Fo^2^+2Fc^2^)/3'
_refine_ls_weighting_scheme calc
_refine_ls_wR_factor_gt 0.0841
_refine_ls_wR_factor_ref 0.0864
_reflns_number_gt 4713
_reflns_number_total 5936
_reflns_threshold_expression >2sigma(I)
_cod_data_source_file om8003064-file003.cif
_cod_data_source_block ks762t
_cod_original_cell_volume 1432.72(10)
_cod_original_sg_symbol_H-M P-1
_cod_database_code 4071668

loop_
_symmetry_equiv_pos_as_xyz
'x, y, z'
'-x, -y, -z'

loop_
_atom_site_label
_atom_site_type_symbol
_atom_site_fract_x
_atom_site_fract_y
_atom_site_fract_z
_atom_site_U_iso_or_equiv
_atom_site_adp_type
_atom_site_occupancy
_atom_site_symmetry_multiplicity
_atom_site_calc_flag
_atom_site_refinement_flags
C1 C 0.81230(18) 0.17543(15) 0.25369(9) 0.0205(3) Uani 1 1 d .
C2 C 0.75760(18) 0.09958(16) 0.17689(9) 0.0229(3) Uani 1 1 d .
H2 H 0.791(2) 0.1434(18) 0.1312(11) 0.025(4) Uiso 1 1 d .
C3 C 0.75216(19) 0.11090(15) 0.32217(9) 0.0224(3) Uani 1 1 d .
C4 C 0.8532(2) 0.09299(17) 0.39604(10) 0.0276(3) Uani 1 1 d .
H4A H 0.9654 0.1304 0.4061 0.033 Uiso 1 1 calc R
C5 C 0.7924(2) 0.02158(18) 0.45483(11) 0.0335(4) Uani 1 1 d .
H5A H 0.8630 0.0072 0.5035 0.040 Uiso 1 1 calc R
C6 C 0.6297(2) -0.02879(18) 0.44319(11) 0.0355(4) Uani 1 1 d .
H6A H 0.5883 -0.0786 0.4833 0.043 Uiso 1 1 calc R
C7 C 0.5284(2) -0.00616(18) 0.37308(11) 0.0343(4) Uani 1 1 d .
H7A H 0.4166 -0.0370 0.3659 0.041 Uiso 1 1 calc R
C8 C 0.5883(2) 0.06148(17) 0.31270(10) 0.0277(3) Uani 1 1 d .
H8A H 0.5165 0.0744 0.2640 0.033 Uiso 1 1 calc R
C9 C 0.7305(3) -0.1432(2) 0.05877(11) 0.0424(5) Uani 1 1 d .
H9A H 0.8444 -0.1288 0.0829 0.064 Uiso 1 1 calc R
H9B H 0.7162 -0.0895 0.0124 0.064 Uiso 1 1 calc R
H9C H 0.6749 -0.2405 0.0375 0.064 Uiso 1 1 calc R
C10 C 0.4282(2) -0.1199(2) 0.09221(12) 0.0420(4) Uani 1 1 d .
H10A H 0.3773 -0.2168 0.0685 0.063 Uiso 1 1 calc R
H10B H 0.4146 -0.0634 0.0473 0.063 Uiso 1 1 calc R
H10C H 0.3787 -0.0967 0.1348 0.063 Uiso 1 1 calc R
C11 C 0.6747(2) -0.19689(18) 0.22634(11) 0.0333(4) Uani 1 1 d .
H11A H 0.7866 -0.1656 0.2599 0.050 Uiso 1 1 calc R
H11B H 0.6457 -0.2921 0.2004 0.050 Uiso 1 1 calc R
H11C H 0.6066 -0.1906 0.2628 0.050 Uiso 1 1 calc R
C12 C 0.8382(2) 0.48721(16) 0.17276(9) 0.0262(3) Uani 1 1 d .
C13 C 0.9486(2) 0.59676(16) 0.23472(10) 0.0255(3) Uani 1 1 d .
C14 C 0.9024(2) 0.58494(16) 0.30971(10) 0.0270(3) Uani 1 1 d .
C15 C 0.7645(2) 0.47110(17) 0.29460(10) 0.0279(3) Uani 1 1 d .
C16 C 0.72245(19) 0.41222(16) 0.20941(10) 0.0275(3) Uani 1 1 d .
C17 C 0.8234(3) 0.4703(2) 0.08014(10) 0.0422(5) Uani 1 1 d .
H17A H 0.8129 0.3756 0.0607 0.063 Uiso 1 1 calc R
H17B H 0.9187 0.5325 0.0697 0.063 Uiso 1 1 calc R
H17C H 0.7289 0.4919 0.0496 0.063 Uiso 1 1 calc R
C18 C 1.0617(2) 0.72447(17) 0.21886(13) 0.0389(4) Uani 1 1 d .
H18A H 1.0182 0.8002 0.2224 0.058 Uiso 1 1 calc R
H18B H 1.0756 0.7095 0.1626 0.058 Uiso 1 1 calc R
H18C H 1.1650 0.7471 0.2612 0.058 Uiso 1 1 calc R
C19 C 0.9798(3) 0.68655(19) 0.38878(11) 0.0415(5) Uani 1 1 d .
H19A H 0.9363 0.7628 0.3843 0.062 Uiso 1 1 calc R
H19B H 1.0951 0.7212 0.3966 0.062 Uiso 1 1 calc R
H19C H 0.9585 0.6419 0.4370 0.062 Uiso 1 1 calc R
C20 C 0.6693(3) 0.4275(2) 0.35572(13) 0.0447(5) Uani 1 1 d .
H20A H 0.7202 0.4892 0.4092 0.067 Uiso 1 1 calc R
H20B H 0.6644 0.3338 0.3651 0.067 Uiso 1 1 calc R
H20C H 0.5611 0.4312 0.3328 0.067 Uiso 1 1 calc R
C21 C 0.5649(2) 0.3117(2) 0.16108(14) 0.0435(5) Uani 1 1 d .
H21A H 0.4980 0.3604 0.1291 0.065 Uiso 1 1 calc R
H21B H 0.5119 0.2634 0.2003 0.065 Uiso 1 1 calc R
H21C H 0.5816 0.2455 0.1222 0.065 Uiso 1 1 calc R
C22 C 1.20929(19) 0.44903(16) 0.22084(10) 0.0252(3) Uani 1 1 d .
C23 C 1.26736(18) 0.47345(16) 0.30998(10) 0.0238(3) Uani 1 1 d .
C24 C 1.23869(18) 0.34508(16) 0.33873(10) 0.0248(3) Uani 1 1 d .
C25 C 1.15627(19) 0.24249(16) 0.26896(10) 0.0261(3) Uani 1 1 d .
C26 C 1.13634(19) 0.30746(17) 0.19573(10) 0.0262(3) Uani 1 1 d .
C27 C 1.2566(2) 0.5470(2) 0.16158(12) 0.0391(4) Uani 1 1 d .
H27A H 1.3368 0.5243 0.1388 0.059 Uiso 1 1 calc R
H27B H 1.3013 0.6406 0.1919 0.059 Uiso 1 1 calc R
H27C H 1.1627 0.5400 0.1153 0.059 Uiso 1 1 calc R
C28 C 1.3600(2) 0.60839(18) 0.36462(12) 0.0360(4) Uani 1 1 d .
H28A H 1.3228 0.6132 0.4150 0.054 Uiso 1 1 calc R
H28B H 1.3442 0.6828 0.3332 0.054 Uiso 1 1 calc R
H28C H 1.4736 0.6173 0.3813 0.054 Uiso 1 1 calc R
C29 C 1.2981(2) 0.3231(2) 0.42754(11) 0.0372(4) Uani 1 1 d .
H29A H 1.2318 0.2346 0.4364 0.056 Uiso 1 1 calc R
H29B H 1.2927 0.3964 0.4660 0.056 Uiso 1 1 calc R
H29C H 1.4089 0.3238 0.4384 0.056 Uiso 1 1 calc R
C30 C 1.1264(2) 0.09189(18) 0.26884(14) 0.0392(4) Uani 1 1 d .
H30A H 1.2137 0.0669 0.2549 0.059 Uiso 1 1 calc R
H30B H 1.0256 0.0413 0.2268 0.059 Uiso 1 1 calc R
H30C H 1.1203 0.0690 0.3247 0.059 Uiso 1 1 calc R
C31 C 1.0840(2) 0.2379(2) 0.10649(12) 0.0429(5) Uani 1 1 d .
H31A H 1.0155 0.2819 0.0711 0.064 Uiso 1 1 calc R
H31B H 1.0245 0.1412 0.1038 0.064 Uiso 1 1 calc R
H31C H 1.1778 0.2452 0.0862 0.064 Uiso 1 1 calc R
O1 O 1.01767(14) 0.39577(12) 0.39950(7) 0.0262(2) Uani 1 1 d D
H1 H 0.948(2) 0.405(3) 0.4183(15) 0.057(7) Uiso 1 1 d D
Si1 Si 0.64638(6) -0.08687(4) 0.14213(3) 0.02579(11) Uani 1 1 d .
Ti1 Ti 0.98226(3) 0.38585(3) 0.282470(15) 0.01730(8) Uani 1 1 d .

loop_
_atom_site_aniso_label
_atom_site_aniso_U_11
_atom_site_aniso_U_22
_atom_site_aniso_U_33
_atom_site_aniso_U_23
_atom_site_aniso_U_13
_atom_site_aniso_U_12
C1 0.0181(7) 0.0209(7) 0.0241(7) 0.0053(6) 0.0062(6) 0.0078(6)
C2 0.0221(8) 0.0229(8) 0.0234(7) 0.0042(6) 0.0069(6) 0.0062(6)
C3 0.0242(8) 0.0183(7) 0.0247(7) 0.0012(6) 0.0090(6) 0.0053(6)
C4 0.0264(9) 0.0271(8) 0.0281(8) 0.0053(6) 0.0079(7) 0.0061(7)
C5 0.0406(11) 0.0339(9) 0.0283(8) 0.0093(7) 0.0103(7) 0.0136(8)
C6 0.0450(11) 0.0336(9) 0.0355(9) 0.0121(7) 0.0243(8) 0.0116(8)
C7 0.0288(9) 0.0356(10) 0.0421(10) 0.0068(8) 0.0194(8) 0.0076(8)
C8 0.0251(9) 0.0294(8) 0.0288(8) 0.0037(6) 0.0089(7) 0.0080(7)
C9 0.0579(13) 0.0377(10) 0.0323(9) -0.0022(8) 0.0113(9) 0.0190(10)
C10 0.0334(10) 0.0361(10) 0.0420(10) 0.0051(8) -0.0033(8) 0.0012(8)
C11 0.0378(10) 0.0259(8) 0.0363(9) 0.0068(7) 0.0088(8) 0.0110(8)
C12 0.0312(9) 0.0245(8) 0.0223(7) 0.0020(6) 0.0008(6) 0.0139(7)
C13 0.0285(9) 0.0207(8) 0.0282(8) 0.0043(6) 0.0047(6) 0.0116(7)
C14 0.0341(9) 0.0229(8) 0.0259(7) -0.0001(6) 0.0044(7) 0.0162(7)
C15 0.0283(9) 0.0291(8) 0.0335(8) 0.0060(7) 0.0111(7) 0.0174(7)
C16 0.0222(8) 0.0231(8) 0.0342(8) 0.0013(6) -0.0009(7) 0.0110(7)
C17 0.0548(13) 0.0469(11) 0.0235(8) 0.0045(8) 0.0015(8) 0.0222(10)
C18 0.0418(11) 0.0223(8) 0.0531(11) 0.0103(8) 0.0127(9) 0.0103(8)
C19 0.0573(13) 0.0350(10) 0.0299(9) -0.0073(7) 0.0027(8) 0.0219(9)
C20 0.0451(12) 0.0513(12) 0.0557(12) 0.0128(9) 0.0313(10) 0.0266(10)
C21 0.0262(10) 0.0329(10) 0.0604(12) 0.0027(9) -0.0078(9) 0.0105(8)
C22 0.0220(8) 0.0274(8) 0.0285(8) 0.0066(6) 0.0111(6) 0.0074(7)
C23 0.0170(8) 0.0233(8) 0.0289(8) 0.0022(6) 0.0054(6) 0.0043(6)
C24 0.0174(8) 0.0288(8) 0.0301(8) 0.0069(6) 0.0073(6) 0.0089(6)
C25 0.0198(8) 0.0218(8) 0.0403(9) 0.0046(6) 0.0130(7) 0.0082(6)
C26 0.0219(8) 0.0290(8) 0.0285(8) -0.0014(6) 0.0118(6) 0.0065(7)
C27 0.0396(11) 0.0424(11) 0.0435(10) 0.0185(8) 0.0240(9) 0.0124(9)
C28 0.0269(9) 0.0281(9) 0.0435(10) -0.0041(7) 0.0015(8) 0.0036(7)
C29 0.0290(10) 0.0493(11) 0.0357(9) 0.0169(8) 0.0049(7) 0.0174(8)
C30 0.0314(10) 0.0241(9) 0.0673(13) 0.0069(8) 0.0179(9) 0.0128(8)
C31 0.0395(11) 0.0518(12) 0.0351(9) -0.0111(8) 0.0178(8) 0.0084(9)
O1 0.0279(6) 0.0316(6) 0.0203(5) 0.0033(4) 0.0067(5) 0.0112(5)
Si1 0.0280(2) 0.0207(2) 0.0246(2) 0.00046(16) 0.00320(18) 0.00577(18)
Ti1 0.01787(14) 0.01646(13) 0.01727(13) 0.00189(9) 0.00475(10) 0.00527(10)

loop_
_atom_type_symbol
_atom_type_description
_atom_type_scat_dispersion_real
_atom_type_scat_dispersion_imag
_atom_type_scat_source
C C 0.0033 0.0016 'International Tables Vol C Tables 4.2.6.8 and 6.1.1.4'
H H 0.0000 0.0000 'International Tables Vol C Tables 4.2.6.8 and 6.1.1.4'
O O 0.0106 0.0060 'International Tables Vol C Tables 4.2.6.8 and 6.1.1.4'
Si Si 0.0817 0.0704 'International Tables Vol C Tables 4.2.6.8 and 6.1.1.4'
Ti Ti 0.2776 0.4457 'International Tables Vol C Tables 4.2.6.8 and 6.1.1.4'

loop_
_geom_angle_atom_site_label_1
_geom_angle_atom_site_label_2
_geom_angle_atom_site_label_3
_geom_angle
C2 C1 C3 116.68(14)
C2 C1 Ti1 124.03(11)
C3 C1 Ti1 119.29(10)
C1 C2 Si1 131.27(12)
C8 C3 C4 117.28(14)
C8 C3 C1 119.93(14)
C4 C3 C1 122.76(14)
C5 C4 C3 121.07(16)
C6 C5 C4 120.46(16)
C7 C6 C5 119.39(16)
C6 C7 C8 120.39(16)
C7 C8 C3 121.27(16)
C16 C12 C13 107.88(14)
C16 C12 C17 124.18(15)
C13 C12 C17 126.68(16)
C16 C12 Ti1 74.80(9)
C13 C12 Ti1 72.76(8)
C17 C12 Ti1 128.34(11)
C14 C13 C12 107.56(15)
C14 C13 C18 123.67(15)
C12 C13 C18 126.43(15)
C14 C13 Ti1 72.68(9)
C12 C13 Ti1 73.38(9)
C18 C13 Ti1 133.18(12)
C15 C14 C13 108.40(14)
C15 C14 C19 126.61(16)
C13 C14 C19 124.72(17)
C15 C14 Ti1 73.92(9)
C13 C14 Ti1 73.65(9)
C19 C14 Ti1 123.16(11)
C14 C15 C16 108.15(14)
C14 C15 C20 125.90(16)
C16 C15 C20 125.71(17)
C14 C15 Ti1 72.59(9)
C16 C15 Ti1 74.86(9)
C20 C15 Ti1 122.92(11)
C12 C16 C15 107.94(14)
C12 C16 C21 124.64(16)
C15 C16 C21 125.89(17)
C12 C16 Ti1 72.02(9)
C15 C16 Ti1 71.82(9)
C21 C16 Ti1 132.86(11)
C26 C22 C23 108.16(13)
C26 C22 C27 123.29(15)
C23 C22 C27 126.34(15)
C26 C22 Ti1 74.53(9)
C23 C22 Ti1 70.55(8)
C27 C22 Ti1 134.09(12)
C24 C23 C22 107.54(14)
C24 C23 C28 124.87(15)
C22 C23 C28 127.22(15)
C24 C23 Ti1 75.49(9)
C22 C23 Ti1 75.65(9)
C28 C23 Ti1 120.28(11)
C25 C24 C23 108.45(14)
C25 C24 C29 126.23(15)
C23 C24 C29 125.16(15)
C25 C24 Ti1 75.21(9)
C23 C24 Ti1 70.86(9)
C29 C24 Ti1 123.55(11)
C24 C25 C26 107.80(14)
C24 C25 C30 126.00(16)
C26 C25 C30 124.97(15)
C24 C25 Ti1 71.97(9)
C26 C25 Ti1 73.07(9)
C30 C25 Ti1 130.51(11)
C22 C26 C25 107.92(14)
C22 C26 C31 124.51(16)
C25 C26 C31 126.00(16)
C22 C26 Ti1 72.64(8)
C25 C26 Ti1 73.92(8)
C31 C26 Ti1 130.39(12)
C11 Si1 C2 114.39(8)
C11 Si1 C10 110.11(9)
C2 Si1 C10 112.23(8)
C11 Si1 C9 106.44(8)
C2 Si1 C9 106.05(8)
C10 Si1 C9 107.12(9)
O1 Ti1 C1 94.80(5)
O1 Ti1 C23 86.76(5)
C1 Ti1 C23 132.38(5)
O1 Ti1 C14 80.64(5)
C1 Ti1 C14 122.35(6)
C23 Ti1 C14 104.91(6)
O1 Ti1 C13 111.19(5)
C1 Ti1 C13 130.01(6)
C23 Ti1 C13 92.37(5)
C14 Ti1 C13 33.67(5)
O1 Ti1 C15 81.91(5)
C1 Ti1 C15 88.86(6)
C23 Ti1 C15 138.11(6)
C14 Ti1 C15 33.49(6)
C13 Ti1 C15 55.70(6)
O1 Ti1 C12 134.88(5)
C1 Ti1 C12 98.47(5)
C23 Ti1 C12 113.66(6)
C14 Ti1 C12 55.91(5)
C13 Ti1 C12 33.86(5)
C15 Ti1 C12 55.62(5)
O1 Ti1 C24 73.21(5)
C1 Ti1 C24 101.82(5)
C23 Ti1 C24 33.65(5)
C14 Ti1 C24 130.13(6)
C13 Ti1 C24 125.88(6)
C15 Ti1 C24 153.55(6)
C12 Ti1 C24 143.45(5)
O1 Ti1 C22 120.51(5)
C1 Ti1 C22 120.82(5)
C23 Ti1 C22 33.80(5)
C14 Ti1 C22 109.95(6)
C13 Ti1 C22 82.11(5)
C15 Ti1 C22 137.71(5)
C12 Ti1 C22 88.40(6)
C24 Ti1 C22 55.09(5)
O1 Ti1 C16 113.12(5)
C1 Ti1 C16 75.44(5)
C23 Ti1 C16 146.02(5)
C14 Ti1 C16 55.35(5)
C13 Ti1 C16 55.41(5)
C15 Ti1 C16 33.33(5)
C12 Ti1 C16 33.19(6)
C24 Ti1 C16 173.12(5)
C22 Ti1 C16 120.66(6)
O1 Ti1 C26 127.26(5)
C1 Ti1 C26 88.09(5)
C23 Ti1 C26 55.58(5)
C14 Ti1 C26 139.01(6)
C13 Ti1 C26 106.29(5)
C15 Ti1 C26 150.82(6)
C12 Ti1 C26 96.22(5)
C24 Ti1 C26 54.82(5)
C22 Ti1 C26 32.83(5)
C16 Ti1 C26 118.47(6)
O1 Ti1 C25 96.65(5)
C1 Ti1 C25 77.24(5)
C23 Ti1 C25 55.39(5)
C14 Ti1 C25 160.29(6)
C13 Ti1 C25 136.45(5)
C15 Ti1 C25 165.89(5)
C12 Ti1 C25 128.30(5)
C24 Ti1 C25 32.82(5)
C22 Ti1 C25 54.63(5)
C16 Ti1 C25 140.79(5)
C26 Ti1 C25 33.01(5)

loop_
_geom_bond_atom_site_label_1
_geom_bond_atom_site_label_2
_geom_bond_distance
C1 C2 1.347(2)
C1 C3 1.491(2)
C1 Ti1 2.2108(15)
C2 Si1 1.8701(16)
C3 C8 1.397(2)
C3 C4 1.397(2)
C4 C5 1.385(2)
C5 C6 1.381(3)
C6 C7 1.374(3)
C7 C8 1.387(2)
C9 Si1 1.8774(19)
C10 Si1 1.877(2)
C11 Si1 1.8700(17)
C12 C16 1.409(2)
C12 C13 1.423(2)
C12 C17 1.501(2)
C12 Ti1 2.4477(15)
C13 C14 1.409(2)
C13 C18 1.502(2)
C13 Ti1 2.4397(15)
C14 C15 1.404(2)
C14 C19 1.501(2)
C14 Ti1 2.4272(15)
C15 C16 1.414(2)
C15 C20 1.499(2)
C15 Ti1 2.4442(15)
C16 C21 1.497(2)
C16 Ti1 2.4834(16)
C22 C26 1.404(2)
C22 C23 1.419(2)
C22 C27 1.501(2)
C22 Ti1 2.4715(15)
C23 C24 1.411(2)
C23 C28 1.500(2)
C23 Ti1 2.4055(15)
C24 C25 1.405(2)
C24 C29 1.493(2)
C24 Ti1 2.4651(15)
C25 C26 1.421(2)
C25 C30 1.498(2)
C25 Ti1 2.5065(15)
C26 C31 1.499(2)
C26 Ti1 2.4956(15)
O1 Ti1 1.8766(11)
